data_4025462
loop_
_publ_author_name
'Satomi Niwayama'
'Hanjoung Cho'
'Masoud Zabet-Moghaddam'
'Bruce R. Whittlesey'

_publ_section_title
;
 Remote Exo/Endo Selectivity in Selective Monohydrolysis of Dialkyl
 Bicyclo[2.2.1]heptane-2,3-dicarboxylate Derivatives
;
_journal_name_full 'Journal of Organic Chemistry'
_journal_page_first 3775
_journal_page_last 3780
_journal_paper_doi 10.1021/jo100564e
_journal_volume 75
_journal_year 2010
_chemical_formula_sum 'C12 H18 O4'
_chemical_formula_weight 226.26
_chemical_name_systematic
; 
 ? 
;
_space_group_IT_number 2
_symmetry_cell_setting triclinic
_symmetry_space_group_name_Hall '-P 1'
_symmetry_space_group_name_H-M 'P -1'
_atom_sites_solution_hydrogens geom
_atom_sites_solution_primary direct
_atom_sites_solution_secondary difmap
_audit_creation_method SHELXL-97
_cell_angle_alpha 98.8100(10)
_cell_angle_beta 101.1500(10)
_cell_angle_gamma 109.2290(10)
_cell_formula_units_Z 2
_cell_length_a 6.9411(8)
_cell_length_b 9.2660(11)
_cell_length_c 10.4142(12)
_cell_measurement_temperature 293(2)
_cell_volume 603.26(12)
_computing_structure_refinement 'SHELXL-97 (Sheldrick, 2008)'
_computing_structure_solution 'SHELXS-97 (Sheldrick, 2008)'
_diffrn_ambient_temperature 293(2)
_diffrn_measured_fraction_theta_full 0.990
_diffrn_measured_fraction_theta_max 0.990
_diffrn_radiation_monochromator graphite
_diffrn_radiation_source 'fine-focus sealed tube'
_diffrn_radiation_type MoK\a
_diffrn_radiation_wavelength 0.71073
_diffrn_reflns_av_R_equivalents 0.0161
_diffrn_reflns_av_sigmaI/netI 0.0169
_diffrn_reflns_limit_h_max 8
_diffrn_reflns_limit_h_min -8
_diffrn_reflns_limit_k_max 11
_diffrn_reflns_limit_k_min -11
_diffrn_reflns_limit_l_max 13
_diffrn_reflns_limit_l_min -13
_diffrn_reflns_number 6879
_diffrn_reflns_theta_full 27.09
_diffrn_reflns_theta_max 27.09
_diffrn_reflns_theta_min 2.05
_exptl_absorpt_coefficient_mu 0.093
_exptl_crystal_colour colourless
_exptl_crystal_density_diffrn 1.246
_exptl_crystal_density_method 'not measured'
_exptl_crystal_F_000 244
_exptl_crystal_size_max 1.056
_exptl_crystal_size_mid 0.712
_exptl_crystal_size_min 0.434
_refine_diff_density_max 0.343
_refine_diff_density_min -0.211
_refine_diff_density_rms 0.035
_refine_ls_extinction_coef 0.000(7)
_refine_ls_extinction_expression Fc^*^=kFc[1+0.001xFc^2^\l^3^/sin(2\q)]^-1/4^
_refine_ls_extinction_method SHELXL
_refine_ls_goodness_of_fit_ref 1.056
_refine_ls_hydrogen_treatment mixed
_refine_ls_matrix_type full
_refine_ls_number_parameters 150
_refine_ls_number_reflns 2643
_refine_ls_number_restraints 0
_refine_ls_restrained_S_all 1.056
_refine_ls_R_factor_all 0.0636
_refine_ls_R_factor_gt 0.0504
_refine_ls_shift/su_max 1.385
_refine_ls_shift/su_mean 0.010
_refine_ls_structure_factor_coef Fsqd
_refine_ls_weighting_details 'calc w=1/[\s^2^(Fo^2^)+(0.0724P)^2^+0.1576P] where P=(Fo^2^+2Fc^2^)/3'
_refine_ls_weighting_scheme calc
_refine_ls_wR_factor_gt 0.1428
_refine_ls_wR_factor_ref 0.1544
_reflns_number_gt 2058
_reflns_number_total 2643
_reflns_threshold_expression >2sigma(I)
_cod_data_source_file jo100564e_si_002.cif
_cod_data_source_block 2009010901hc2brw_0m
_cod_database_code 4025462

loop_
_symmetry_equiv_pos_as_xyz
'x, y, z'
'-x, -y, -z'

loop_
_atom_site_label
_atom_site_type_symbol
_atom_site_fract_x
_atom_site_fract_y
_atom_site_fract_z
_atom_site_U_iso_or_equiv
_atom_site_adp_type
_atom_site_occupancy
_atom_site_symmetry_multiplicity
_atom_site_calc_flag
_atom_site_refinement_flags
_atom_site_disorder_assembly
_atom_site_disorder_group
O4 O 0.7794(3) -0.06399(16) 0.84289(16) 0.0797(5) Uani 1 1 d . . .
H4A H 0.8545 -0.0961 0.8925 0.120 Uiso 1 1 calc R . .
O3 O 0.9894(2) 0.16293(16) 0.97963(15) 0.0742(5) Uani 1 1 d . . .
O2 O 0.9121(2) 0.34220(16) 0.63171(14) 0.0701(4) Uani 1 1 d . . .
O1 O 0.9695(2) 0.56763(15) 0.77297(13) 0.0651(4) Uani 1 1 d . . .
C8 C 0.3138(4) 0.0863(3) 0.5821(2) 0.0887(8) Uani 1 1 d . . .
H8A H 0.4428 0.1287 0.5564 0.133 Uiso 1 1 calc R . .
H8B H 0.2027 0.1049 0.5249 0.133 Uiso 1 1 calc R . .
H8C H 0.2768 -0.0248 0.5734 0.133 Uiso 1 1 calc R . .
C9 C 0.4643(4) 0.4330(3) 0.6522(2) 0.0826(7) Uani 1 1 d . . .
H9A H 0.5416 0.5435 0.6889 0.124 Uiso 1 1 calc R . .
H9B H 0.3283 0.4168 0.5962 0.124 Uiso 1 1 calc R . .
H9C H 0.5411 0.3909 0.5995 0.124 Uiso 1 1 calc R . .
C11 C 1.0571(4) 0.6545(3) 0.6819(2) 0.0794(7) Uani 1 1 d . . .
H11A H 1.1931 0.6495 0.6822 0.119 Uiso 1 1 calc R . .
H11B H 1.0720 0.7622 0.7097 0.119 Uiso 1 1 calc R . .
H11C H 0.9648 0.6100 0.5927 0.119 Uiso 1 1 calc R . .
C6 C 0.3439(3) 0.1654(3) 0.7274(2) 0.0668(5) Uani 1 1 d . . .
H6 H 0.2044 0.1312 0.7455 0.080 Uiso 1 1 calc R . .
C7 C 0.5475(3) 0.2609(3) 0.95585(19) 0.0645(5) Uani 1 1 d . . .
H7A H 0.4249 0.2650 0.9856 0.077 Uiso 1 1 calc R . .
H7B H 0.6553 0.2610 1.0307 0.077 Uiso 1 1 calc R . .
C5 C 0.4358(3) 0.3502(3) 0.7662(2) 0.0641(5) Uani 1 1 d . . .
H5 H 0.3343 0.3817 0.8056 0.077 Uiso 1 1 calc R . .
C1 C 0.4914(3) 0.1246(2) 0.83426(19) 0.0577(5) Uani 1 1 d . . .
H1 H 0.4293 0.0201 0.8510 0.069 Uiso 1 1 calc R . .
C4 C 0.6311(3) 0.3890(2) 0.88226(18) 0.0552(4) Uani 1 1 d . . .
H4 H 0.6832 0.4962 0.9381 0.066 Uiso 1 1 calc R . .
C12 C 0.8403(3) 0.0881(2) 0.88390(17) 0.0491(4) Uani 1 1 d . . .
C10 C 0.8971(2) 0.4116(2) 0.73415(17) 0.0491(4) Uani 1 1 d . . .
C2 C 0.7096(2) 0.15910(19) 0.80152(16) 0.0469(4) Uani 1 1 d . . .
H2 H 0.6899 0.1188 0.7053 0.056 Uiso 1 1 calc R . .
C3 C 0.8055(2) 0.33977(19) 0.83808(16) 0.0461(4) Uani 1 1 d . . .
H3 H 0.9226 0.3705 0.9189 0.055 Uiso 1 1 calc R . .

loop_
_atom_site_aniso_label
_atom_site_aniso_U_11
_atom_site_aniso_U_22
_atom_site_aniso_U_33
_atom_site_aniso_U_23
_atom_site_aniso_U_13
_atom_site_aniso_U_12
O4 0.0887(11) 0.0543(8) 0.0790(10) 0.0126(7) -0.0147(8) 0.0268(7)
O3 0.0714(9) 0.0596(8) 0.0785(9) 0.0104(7) -0.0159(7) 0.0303(7)
O2 0.0834(10) 0.0667(9) 0.0668(9) 0.0181(7) 0.0385(7) 0.0245(7)
O1 0.0751(9) 0.0547(8) 0.0594(8) 0.0174(6) 0.0164(6) 0.0151(6)
C8 0.0687(13) 0.1079(19) 0.0675(14) 0.0093(13) -0.0083(11) 0.0245(13)
C9 0.0668(13) 0.1116(19) 0.0819(15) 0.0476(14) 0.0086(11) 0.0439(13)
C11 0.0891(15) 0.0667(13) 0.0756(14) 0.0326(11) 0.0208(12) 0.0134(11)
C6 0.0395(9) 0.0907(15) 0.0689(12) 0.0237(11) 0.0102(8) 0.0225(9)
C7 0.0596(11) 0.0906(14) 0.0569(11) 0.0275(10) 0.0246(9) 0.0354(10)
C5 0.0520(10) 0.0891(14) 0.0658(12) 0.0269(10) 0.0170(9) 0.0399(10)
C1 0.0440(9) 0.0682(11) 0.0607(11) 0.0250(9) 0.0140(8) 0.0159(8)
C4 0.0563(10) 0.0663(11) 0.0500(9) 0.0139(8) 0.0151(8) 0.0309(8)
C12 0.0479(9) 0.0525(9) 0.0495(9) 0.0159(7) 0.0125(7) 0.0204(7)
C10 0.0396(8) 0.0575(10) 0.0504(9) 0.0166(8) 0.0083(7) 0.0184(7)
C2 0.0421(8) 0.0539(9) 0.0442(8) 0.0157(7) 0.0086(6) 0.0166(7)
C3 0.0420(8) 0.0545(9) 0.0441(8) 0.0148(7) 0.0077(6) 0.0214(7)

loop_
_atom_type_symbol
_atom_type_description
_atom_type_scat_dispersion_real
_atom_type_scat_dispersion_imag
_atom_type_scat_source
C C 0.0033 0.0016 'International Tables Vol C Tables 4.2.6.8 and 6.1.1.4'
H H 0.0000 0.0000 'International Tables Vol C Tables 4.2.6.8 and 6.1.1.4'
O O 0.0106 0.0060 'International Tables Vol C Tables 4.2.6.8 and 6.1.1.4'

loop_
_geom_angle_atom_site_label_1
_geom_angle_atom_site_label_2
_geom_angle_atom_site_label_3
_geom_angle
_geom_angle_site_symmetry_1
_geom_angle_site_symmetry_3
_geom_angle_publ_flag
C12 O4 H4A 109.5 . . ?
C10 O1 C11 117.08(16) . . ?
C6 C8 H8A 109.5 . . ?
C6 C8 H8B 109.5 . . ?
H8A C8 H8B 109.5 . . ?
C6 C8 H8C 109.5 . . ?
H8A C8 H8C 109.5 . . ?
H8B C8 H8C 109.5 . . ?
C5 C9 H9A 109.5 . . ?
C5 C9 H9B 109.5 . . ?
H9A C9 H9B 109.5 . . ?
C5 C9 H9C 109.5 . . ?
H9A C9 H9C 109.5 . . ?
H9B C9 H9C 109.5 . . ?
O1 C11 H11A 109.5 . . ?
O1 C11 H11B 109.5 . . ?
H11A C11 H11B 109.5 . . ?
O1 C11 H11C 109.5 . . ?
H11A C11 H11C 109.5 . . ?
H11B C11 H11C 109.5 . . ?
C8 C6 C1 115.79(19) . . ?
C8 C6 C5 116.94(19) . . ?
C1 C6 C5 102.62(15) . . ?
C8 C6 H6 106.9 . . ?
C1 C6 H6 106.9 . . ?
C5 C6 H6 106.9 . . ?
C4 C7 C1 94.78(14) . . ?
C4 C7 H7A 112.8 . . ?
C1 C7 H7A 112.8 . . ?
C4 C7 H7B 112.8 . . ?
C1 C7 H7B 112.8 . . ?
H7A C7 H7B 110.2 . . ?
C9 C5 C4 117.36(17) . . ?
C9 C5 C6 116.99(19) . . ?
C4 C5 C6 102.82(15) . . ?
C9 C5 H5 106.3 . . ?
C4 C5 H5 106.3 . . ?
C6 C5 H5 106.3 . . ?
C7 C1 C6 101.67(16) . . ?
C7 C1 C2 100.88(14) . . ?
C6 C1 C2 109.45(15) . . ?
C7 C1 H1 114.4 . . ?
C6 C1 H1 114.4 . . ?
C2 C1 H1 114.4 . . ?
C7 C4 C5 100.44(15) . . ?
C7 C4 C3 99.46(14) . . ?
C5 C4 C3 113.06(14) . . ?
C7 C4 H4 114.1 . . ?
C5 C4 H4 114.1 . . ?
C3 C4 H4 114.1 . . ?
O3 C12 O4 122.01(16) . . ?
O3 C12 C2 124.06(16) . . ?
O4 C12 C2 113.93(15) . . ?
O2 C10 O1 123.48(16) . . ?
O2 C10 C3 126.29(16) . . ?
O1 C10 C3 110.18(14) . . ?
C12 C2 C3 112.57(13) . . ?
C12 C2 C1 110.93(14) . . ?
C3 C2 C1 102.26(13) . . ?
C12 C2 H2 110.3 . . ?
C3 C2 H2 110.3 . . ?
C1 C2 H2 110.3 . . ?
C10 C3 C2 114.74(14) . . ?
C10 C3 C4 117.73(13) . . ?
C2 C3 C4 104.26(13) . . ?
C10 C3 H3 106.4 . . ?
C2 C3 H3 106.5 . . ?
C4 C3 H3 106.4 . . ?

loop_
_geom_bond_atom_site_label_1
_geom_bond_atom_site_label_2
_geom_bond_distance
_geom_bond_site_symmetry_2
_geom_bond_publ_flag
O4 C12 1.304(2) . ?
O4 H4A 0.8200 . ?
O3 C12 1.209(2) . ?
O2 C10 1.200(2) . ?
O1 C10 1.330(2) . ?
O1 C11 1.433(2) . ?
C8 C6 1.519(3) . ?
C8 H8A 0.9600 . ?
C8 H8B 0.9600 . ?
C8 H8C 0.9600 . ?
C9 C5 1.519(3) . ?
C9 H9A 0.9600 . ?
C9 H9B 0.9600 . ?
C9 H9C 0.9600 . ?
C11 H11A 0.9600 . ?
C11 H11B 0.9600 . ?
C11 H11C 0.9600 . ?
C6 C1 1.540(3) . ?
C6 C5 1.572(3) . ?
C6 H6 0.9800 . ?
C7 C4 1.526(3) . ?
C7 C1 1.531(3) . ?
C7 H7A 0.9700 . ?
C7 H7B 0.9700 . ?
C5 C4 1.530(3) . ?
C5 H5 0.9800 . ?
C1 C2 1.558(2) . ?
C1 H1 0.9800 . ?
C4 C3 1.549(2) . ?
C4 H4 0.9800 . ?
C12 C2 1.502(2) . ?
C10 C3 1.492(2) . ?
C2 C3 1.537(2) . ?
C2 H2 0.9800 . ?
C3 H3 0.9800 . ?
